data_7700780
loop_
_publ_author_name
'Yang, Ming-Xing'
'Chen, Li-Juan'
'Ma, Rong'
'Cai, Jian-Nan'
'Shi, Yuan-De'
'Lin, Shen'

_publ_section_title
;
 Three 3D Co(ii) cluster-based MOFs constructed from polycarboxylate acids
 and bis(imidazole) ligands and their derivatives: magnetic properties and
 catalytic performance for the ORR.
;
_journal_issue 35
_journal_name_full 'Dalton transactions (Cambridge, England : 2003)'
_journal_page_first 13369
_journal_page_last 13377
_journal_paper_doi 10.1039/c9dt02278c
_journal_volume 48
_journal_year 2019
_chemical_formula_moiety 'C27 H20 Co2 N4 O8'
_chemical_formula_sum 'C27 H20 Co2 N4 O8'
_chemical_formula_weight 646.33
_space_group_crystal_system monoclinic
_space_group_IT_number 14
_space_group_name_Hall '-P 2ybc'
_space_group_name_H-M_alt 'P 1 21/c 1'
_symmetry_space_group_name_Hall '-P 2ybc'
_symmetry_space_group_name_H-M 'P 1 21/c 1'
_atom_sites_solution_hydrogens geom
_audit_creation_method SHELXL-2018/3
_audit_update_record
;
2019-07-14 deposited with the CCDC.    2019-08-09 downloaded from the CCDC.
;
_cell_angle_alpha 90
_cell_angle_beta 99.996(5)
_cell_angle_gamma 90
_cell_formula_units_Z 4
_cell_length_a 15.8312(12)
_cell_length_b 11.1386(8)
_cell_length_c 27.232(3)
_cell_measurement_reflns_used 10855
_cell_measurement_temperature 293(2)
_cell_measurement_theta_max 27.499
_cell_measurement_theta_min 2.38
_cell_volume 4729.1(7)
_computing_cell_refinement '(CrystalClear; Rigaku, 2002)'
_computing_data_collection '(CrystalClear; Rigaku, 2002)'
_computing_data_reduction '(CrystalClear; Rigaku, 2002)'
_computing_molecular_graphics 'Bruker SHELXTL'
_computing_publication_material 'Bruker SHELXTL'
_computing_structure_refinement 'SHELXL-2018/3 (Sheldrick, 2018)'
_computing_structure_solution 'SHELXL-2018/3 (Sheldrick, 2018)'
_diffrn_ambient_temperature 293(2)
_diffrn_detector_area_resol_mean 28.5714
_diffrn_measured_fraction_theta_full 0.989
_diffrn_measured_fraction_theta_max 0.980
_diffrn_measurement_device_type 'Rigaku Mercury CCD'
_diffrn_measurement_method '\w scan'
_diffrn_radiation_type MoK\a
_diffrn_radiation_wavelength 0.71073
_diffrn_reflns_av_R_equivalents 0.0655
_diffrn_reflns_av_unetI/netI 0.0778
_diffrn_reflns_Laue_measured_fraction_full 0.989
_diffrn_reflns_Laue_measured_fraction_max 0.980
_diffrn_reflns_limit_h_max 20
_diffrn_reflns_limit_h_min -20
_diffrn_reflns_limit_k_max 14
_diffrn_reflns_limit_k_min -14
_diffrn_reflns_limit_l_max 35
_diffrn_reflns_limit_l_min -34
_diffrn_reflns_number 33494
_diffrn_reflns_point_group_measured_fraction_full 0.989
_diffrn_reflns_point_group_measured_fraction_max 0.980
_diffrn_reflns_theta_full 25.242
_diffrn_reflns_theta_max 27.499
_diffrn_reflns_theta_min 2.582
_diffrn_source 'fine-focus sealed tube'
_exptl_absorpt_coefficient_mu 0.734
_exptl_absorpt_correction_T_max 0.923
_exptl_absorpt_correction_T_min 0.877
_exptl_absorpt_correction_type multi-scan
_exptl_absorpt_process_details '(CrystalClear; Rigaku, 2002)'
_exptl_crystal_colour violet
_exptl_crystal_density_diffrn 0.908
_exptl_crystal_description column
_exptl_crystal_F_000 1312
_exptl_crystal_size_max 0.18
_exptl_crystal_size_mid 0.15
_exptl_crystal_size_min 0.11
_refine_diff_density_max 0.576
_refine_diff_density_min -0.490
_refine_diff_density_rms 0.065
_refine_ls_extinction_method none
_refine_ls_goodness_of_fit_ref 1.032
_refine_ls_hydrogen_treatment constr
_refine_ls_matrix_type full
_refine_ls_number_parameters 361
_refine_ls_number_reflns 10657
_refine_ls_number_restraints 31
_refine_ls_restrained_S_all 1.068
_refine_ls_R_factor_all 0.0645
_refine_ls_R_factor_gt 0.0500
_refine_ls_shift/su_max 0.001
_refine_ls_shift/su_mean 0.000
_refine_ls_structure_factor_coef Fsqd
_refine_ls_weighting_details 'w=1/[\s^2^(Fo^2^)+(0.0500P)^2^] where P=(Fo^2^+2Fc^2^)/3'
_refine_ls_weighting_scheme calc
_refine_ls_wR_factor_gt 0.1238
_refine_ls_wR_factor_ref 0.1302
_reflns_Friedel_coverage 0.000
_reflns_number_gt 7601
_reflns_number_total 10657
_reflns_threshold_expression 'I > 2\s(I)'
_cod_data_source_file c9dt02278c2.cif
_cod_data_source_block C27H20Co2N4O8
_cod_depositor_comments
;
The following automatic conversions were performed:

'_exptl_absorpt_correction_type' value 'Multi-scan' changed to
'multi-scan' according to
/home/data/users/saulius/crontab/automatic-downloads/rss-feeds/RSC/lib/dictionaries/cif_core.dic
dictionary named 'cif_core.dic' version 2.4.2 from 2011-04-26.

Automatic conversion script
Id: cif_fix_values 4973 2017-02-22 13:04:09Z antanas 

 Adding full bibliography for 7700779--7700781.cif.
;
_cod_database_code 7700780
_shelx_shelxl_version_number 2018/3
_shelx_space_group_comment
;
The symmetry employed for this shelxl refinement is uniquely defined
by the following loop, which should always be used as a source of
symmetry information in preference to the above space-group names.
They are only intended as comments.
;

loop_
_space_group_symop_operation_xyz
'x, y, z'
'-x, y+1/2, -z+1/2'
'-x, -y, -z'
'x, -y-1/2, z-1/2'

loop_
_atom_site_label
_atom_site_type_symbol
_atom_site_fract_x
_atom_site_fract_y
_atom_site_fract_z
_atom_site_U_iso_or_equiv
_atom_site_adp_type
_atom_site_occupancy
_atom_site_site_symmetry_order
_atom_site_calc_flag
_atom_site_refinement_flags_posn
_atom_site_refinement_flags_adp
Co1 Co 0.05261(2) 0.02152(3) 0.05557(2) 0.02907(11) Uani 1 1 d . .
Co2 Co -0.09662(2) -0.16241(3) 0.04989(2) 0.03426(11) Uani 1 1 d . .
O1 O 0.04940(12) -0.16594(14) 0.06388(6) 0.0354(4) Uani 1 1 d . .
O2 O 0.14818(14) -0.24160(16) 0.02231(8) 0.0533(5) Uani 1 1 d . .
O3 O 0.09284(12) -0.69816(15) -0.00384(6) 0.0378(4) Uani 1 1 d . .
O4 O 0.03917(12) -0.79261(15) 0.05631(6) 0.0411(5) Uani 1 1 d . .
O5 O 0.08559(14) -0.61954(18) 0.37858(6) 0.0524(5) Uani 1 1 d . .
O6 O -0.01363(12) -0.47273(15) 0.37362(6) 0.0408(5) Uani 1 1 d . .
O7 O -0.07458(11) -0.00843(13) 0.01793(6) 0.0310(4) Uani 1 1 d D .
H7 H -0.114673 0.055635 0.022913 0.037 Uiso 1 1 calc DR U
N1 N -0.22902(16) -0.1751(2) 0.03925(9) 0.0499(6) Uani 1 1 d . .
N2 N -0.36689(18) -0.1510(3) 0.04339(12) 0.0687(8) Uani 1 1 d . .
N3 N -0.67515(17) 0.0269(3) 0.09052(11) 0.0684(9) Uani 1 1 d . .
N4 N -0.81568(15) 0.0430(2) 0.08543(9) 0.0482(6) Uani 1 1 d . .
C1 C -0.2785(2) -0.2565(4) 0.00796(14) 0.0827(13) Uani 1 1 d . .
H1A H -0.256509 -0.313083 -0.011593 0.099 Uiso 1 1 calc R U
C2 C -0.3622(2) -0.2427(4) 0.00970(17) 0.0985(16) Uani 1 1 d . .
H2A H -0.407760 -0.285973 -0.008093 0.118 Uiso 1 1 calc R U
C3 C -0.2848(2) -0.1140(3) 0.05979(12) 0.0578(9) Uani 1 1 d . .
H3A H -0.269975 -0.052644 0.082839 0.069 Uiso 1 1 calc R U
C4 C -0.4431(2) -0.1037(3) 0.05761(15) 0.0689(10) Uani 1 1 d . .
C5 C -0.5144(3) -0.1744(4) 0.0524(2) 0.1152(17) Uani 1 1 d . U
H5A H -0.512400 -0.252300 0.040418 0.138 Uiso 1 1 calc R U
C6 C -0.5896(3) -0.1311(4) 0.0649(2) 0.1096(17) Uani 1 1 d . U
H6A H -0.637107 -0.181350 0.062291 0.131 Uiso 1 1 calc R U
C7 C -0.5955(2) -0.0195(3) 0.08056(15) 0.0676(10) Uani 1 1 d . .
C8 C -0.5255(3) 0.0536(4) 0.08469(18) 0.1025(16) Uani 1 1 d . U
H8A H -0.528936 0.132501 0.095356 0.123 Uiso 1 1 calc R U
C9 C -0.4481(3) 0.0100(4) 0.07285(19) 0.0997(16) Uani 1 1 d . U
H9A H -0.400433 0.060049 0.075603 0.120 Uiso 1 1 calc R U
C10 C -0.6886(3) 0.1207(4) 0.12194(17) 0.1027(16) Uani 1 1 d . U
H10A H -0.647030 0.167255 0.141521 0.123 Uiso 1 1 calc R U
C11 C -0.7757(2) 0.1304(4) 0.11814(16) 0.0917(15) Uani 1 1 d . .
H11A H -0.803796 0.186531 0.134776 0.110 Uiso 1 1 calc R U
C12 C -0.7530(2) -0.0143(3) 0.06976(12) 0.0514(8) Uani 1 1 d . .
H12A H -0.761557 -0.076798 0.046771 0.062 Uiso 1 1 calc R U
C13 C 0.07203(16) -0.5883(2) 0.06763(8) 0.0324(6) Uani 1 1 d . .
C14 C 0.08692(16) -0.4773(2) 0.04689(8) 0.0295(5) Uani 1 1 d . .
H14A H 0.099135 -0.473501 0.014726 0.035 Uiso 1 1 calc R U
C15 C 0.08357(16) -0.3725(2) 0.07411(9) 0.0305(5) Uani 1 1 d . .
C16 C 0.06954(18) -0.3802(2) 0.12311(9) 0.0367(6) Uani 1 1 d . .
H16A H 0.065710 -0.309911 0.141050 0.044 Uiso 1 1 calc R U
C17 C 0.06115(19) -0.4896(2) 0.14576(9) 0.0369(6) Uani 1 1 d . .
C18 C 0.06018(18) -0.5937(2) 0.11693(9) 0.0378(6) Uani 1 1 d . .
H18A H 0.051459 -0.667726 0.131012 0.045 Uiso 1 1 calc R U
C19 C 0.0538(2) -0.4998(2) 0.19962(9) 0.0415(7) Uani 1 1 d . .
C20 C 0.0071(2) -0.4176(3) 0.22303(10) 0.0549(9) Uani 1 1 d . .
H20A H -0.019992 -0.353421 0.204905 0.066 Uiso 1 1 calc R U
C21 C 0.0006(2) -0.4304(3) 0.27281(10) 0.0547(8) Uani 1 1 d . .
H21A H -0.032306 -0.376239 0.287408 0.066 Uiso 1 1 calc R U
C22 C 0.04273(18) -0.5234(2) 0.30126(9) 0.0384(6) Uani 1 1 d . .
C23 C 0.09030(19) -0.6035(2) 0.27820(9) 0.0444(7) Uani 1 1 d . .
H23A H 0.118900 -0.666050 0.296696 0.053 Uiso 1 1 calc R U
C24 C 0.0962(2) -0.5926(2) 0.22855(9) 0.0474(8) Uani 1 1 d . .
H24A H 0.128632 -0.647589 0.214083 0.057 Uiso 1 1 calc R U
C25 C 0.09547(18) -0.2518(2) 0.05115(9) 0.0346(6) Uani 1 1 d . .
C26 C 0.06781(17) -0.7020(2) 0.03817(9) 0.0331(6) Uani 1 1 d . .
C27 C 0.03704(19) -0.5385(2) 0.35540(9) 0.0378(6) Uani 1 1 d . .

loop_
_atom_site_aniso_label
_atom_site_aniso_U_11
_atom_site_aniso_U_22
_atom_site_aniso_U_33
_atom_site_aniso_U_23
_atom_site_aniso_U_13
_atom_site_aniso_U_12
Co1 0.0434(2) 0.01946(19) 0.02646(18) 0.00030(12) 0.01208(14) -0.00028(15)
Co2 0.0487(2) 0.0279(2) 0.02955(19) -0.00627(14) 0.01612(15) -0.00615(16)
O1 0.0533(12) 0.0183(9) 0.0365(10) 0.0012(7) 0.0137(8) 0.0021(8)
O2 0.0766(15) 0.0311(11) 0.0627(13) 0.0016(9) 0.0412(11) 0.0008(10)
O3 0.0561(12) 0.0262(9) 0.0352(10) -0.0057(7) 0.0196(8) -0.0019(9)
O4 0.0674(13) 0.0186(9) 0.0412(10) 0.0001(7) 0.0203(9) -0.0022(9)
O5 0.0757(15) 0.0569(13) 0.0296(10) 0.0093(9) 0.0228(9) 0.0230(11)
O6 0.0639(13) 0.0342(10) 0.0283(9) 0.0015(7) 0.0193(8) 0.0088(9)
O7 0.0431(10) 0.0229(9) 0.0297(9) 0.0008(7) 0.0140(7) 0.0046(8)
N1 0.0501(16) 0.0494(15) 0.0547(15) -0.0151(12) 0.0216(12) -0.0074(12)
N2 0.0464(17) 0.071(2) 0.094(2) -0.0286(17) 0.0258(15) -0.0083(15)
N3 0.0401(16) 0.079(2) 0.088(2) -0.0368(17) 0.0144(14) -0.0040(15)
N4 0.0433(14) 0.0533(16) 0.0488(14) -0.0106(12) 0.0106(11) -0.0031(12)
C1 0.051(2) 0.099(3) 0.103(3) -0.058(3) 0.0266(19) -0.020(2)
C2 0.050(2) 0.107(4) 0.142(4) -0.072(3) 0.025(2) -0.023(2)
C3 0.052(2) 0.057(2) 0.069(2) -0.0227(16) 0.0232(16) -0.0144(17)
C4 0.0416(19) 0.061(2) 0.108(3) -0.021(2) 0.0254(18) -0.0071(17)
C5 0.075(3) 0.089(3) 0.193(5) -0.050(3) 0.055(3) -0.012(3)
C6 0.058(3) 0.084(3) 0.197(5) -0.043(3) 0.050(3) -0.016(2)
C7 0.0408(19) 0.069(2) 0.096(3) -0.027(2) 0.0185(17) -0.0074(18)
C8 0.056(2) 0.095(3) 0.158(4) -0.059(3) 0.022(2) -0.009(2)
C9 0.053(2) 0.091(3) 0.159(4) -0.064(3) 0.030(3) -0.021(2)
C10 0.056(2) 0.116(3) 0.132(4) -0.071(3) 0.005(2) -0.002(2)
C11 0.054(2) 0.110(3) 0.109(3) -0.069(3) 0.008(2) 0.000(2)
C12 0.0467(18) 0.0521(19) 0.0556(19) -0.0114(15) 0.0093(14) -0.0049(15)
C13 0.0441(15) 0.0252(13) 0.0287(12) -0.0016(10) 0.0088(10) 0.0036(11)
C14 0.0431(15) 0.0238(13) 0.0232(12) 0.0018(9) 0.0099(10) 0.0024(11)
C15 0.0449(15) 0.0180(12) 0.0302(12) 0.0010(9) 0.0111(10) 0.0009(11)
C16 0.0629(18) 0.0207(13) 0.0281(13) -0.0017(10) 0.0128(11) 0.0054(12)
C17 0.0652(19) 0.0227(13) 0.0257(13) 0.0006(10) 0.0155(11) 0.0045(12)
C18 0.0647(19) 0.0199(13) 0.0326(13) 0.0040(10) 0.0190(12) 0.0036(12)
C19 0.075(2) 0.0259(13) 0.0264(13) 0.0003(10) 0.0178(12) 0.0052(13)
C20 0.095(3) 0.0380(17) 0.0357(15) 0.0099(13) 0.0216(15) 0.0266(17)
C21 0.090(2) 0.0461(18) 0.0344(15) 0.0041(13) 0.0272(15) 0.0279(17)
C22 0.0579(18) 0.0330(15) 0.0268(13) 0.0003(10) 0.0142(11) 0.0019(13)
C23 0.072(2) 0.0318(15) 0.0327(14) 0.0082(11) 0.0175(13) 0.0167(14)
C24 0.079(2) 0.0344(16) 0.0348(15) 0.0053(12) 0.0258(14) 0.0191(15)
C25 0.0546(17) 0.0228(13) 0.0276(13) 0.0007(10) 0.0108(11) -0.0014(12)
C26 0.0428(15) 0.0230(13) 0.0337(13) 0.0005(10) 0.0070(11) 0.0036(11)
C27 0.0589(18) 0.0317(14) 0.0260(13) 0.0005(11) 0.0161(11) 0.0011(14)

loop_
_atom_type_symbol
_atom_type_description
_atom_type_scat_dispersion_real
_atom_type_scat_dispersion_imag
_atom_type_scat_source
C C 0.0033 0.0016 'International Tables Vol C Tables 4.2.6.8 and 6.1.1.4'
H H 0.0000 0.0000 'International Tables Vol C Tables 4.2.6.8 and 6.1.1.4'
N N 0.0061 0.0033 'International Tables Vol C Tables 4.2.6.8 and 6.1.1.4'
O O 0.0106 0.0060 'International Tables Vol C Tables 4.2.6.8 and 6.1.1.4'
Co Co 0.3494 0.9721 'International Tables Vol C Tables 4.2.6.8 and 6.1.1.4'

loop_
_geom_angle_atom_site_label_1
_geom_angle_atom_site_label_2
_geom_angle_atom_site_label_3
_geom_angle
_geom_angle_site_symmetry_1
_geom_angle_site_symmetry_3
O4 Co1 O7 96.47(6) 1_565 3
O4 Co1 O1 169.29(7) 1_565 .
O7 Co1 O1 92.56(6) 3 .
O4 Co1 N4 88.83(9) 1_565 1_655
O7 Co1 N4 93.38(8) 3 1_655
O1 Co1 N4 96.40(8) . 1_655
O4 Co1 O7 94.08(7) 1_565 .
O7 Co1 O7 80.13(7) 3 .
O1 Co1 O7 81.78(6) . .
N4 Co1 O7 173.14(8) 1_655 .
O4 Co1 O6 85.13(7) 1_565 2
O7 Co1 O6 172.47(7) 3 2
O1 Co1 O6 85.19(6) . 2
N4 Co1 O6 94.01(8) 1_655 2
O7 Co1 O6 92.43(7) . 2
O7 Co2 O5 103.33(8) . 2
O7 Co2 O3 111.68(7) . 3_545
O5 Co2 O3 142.58(8) 2 3_545
O7 Co2 N1 104.41(9) . .
O5 Co2 N1 93.91(9) 2 .
O3 Co2 N1 89.95(8) 3_545 .
O7 Co2 O1 80.64(6) . .
O5 Co2 O1 85.76(8) 2 .
O3 Co2 O1 87.22(7) 3_545 .
N1 Co2 O1 174.86(8) . .
C25 O1 Co1 133.17(16) . .
C25 O1 Co2 125.07(16) . .
Co1 O1 Co2 90.44(6) . .
C26 O3 Co2 125.67(15) . 3_545
C26 O4 Co1 139.32(17) . 1_545
C27 O5 Co2 126.71(16) . 2_545
C27 O6 Co1 130.51(17) . 2_545
Co2 O7 Co1 115.49(7) . 3
Co2 O7 Co1 98.55(7) . .
Co1 O7 Co1 99.88(7) 3 .
Co2 O7 H7 113.7 . .
Co1 O7 H7 113.7 3 .
Co1 O7 H7 113.7 . .
C3 N1 C1 104.5(3) . .
C3 N1 Co2 130.1(2) . .
C1 N1 Co2 125.4(2) . .
C3 N2 C2 106.4(3) . .
C3 N2 C4 127.0(3) . .
C2 N2 C4 126.6(3) . .
C12 N3 C10 106.7(3) . .
C12 N3 C7 124.8(3) . .
C10 N3 C7 128.5(3) . .
C12 N4 C11 105.2(3) . .
C12 N4 Co1 124.8(2) . 1_455
C11 N4 Co1 129.2(2) . 1_455
C2 C1 N1 111.0(3) . .
C2 C1 H1A 124.5 . .
N1 C1 H1A 124.5 . .
C1 C2 N2 105.9(3) . .
C1 C2 H2A 127.0 . .
N2 C2 H2A 127.0 . .
N1 C3 N2 112.2(3) . .
N1 C3 H3A 123.9 . .
N2 C3 H3A 123.9 . .
C9 C4 C5 119.1(4) . .
C9 C4 N2 122.0(3) . .
C5 C4 N2 118.8(3) . .
C4 C5 C6 120.4(4) . .
C4 C5 H5A 119.8 . .
C6 C5 H5A 119.8 . .
C7 C6 C5 121.3(4) . .
C7 C6 H6A 119.4 . .
C5 C6 H6A 119.4 . .
C6 C7 C8 119.1(4) . .
C6 C7 N3 120.9(3) . .
C8 C7 N3 119.9(3) . .
C7 C8 C9 120.2(4) . .
C7 C8 H8A 119.9 . .
C9 C8 H8A 119.9 . .
C4 C9 C8 119.9(4) . .
C4 C9 H9A 120.1 . .
C8 C9 H9A 120.1 . .
C11 C10 N3 105.8(3) . .
C11 C10 H10A 127.1 . .
N3 C10 H10A 127.1 . .
C10 C11 N4 109.5(3) . .
C10 C11 H11A 125.3 . .
N4 C11 H11A 125.3 . .
N4 C12 N3 112.8(3) . .
N4 C12 H12A 123.6 . .
N3 C12 H12A 123.6 . .
C18 C13 C14 119.4(2) . .
C18 C13 C26 118.7(2) . .
C14 C13 C26 121.9(2) . .
C15 C14 C13 120.2(2) . .
C15 C14 H14A 119.9 . .
C13 C14 H14A 119.9 . .
C14 C15 C16 119.2(2) . .
C14 C15 C25 120.6(2) . .
C16 C15 C25 120.2(2) . .
C17 C16 C15 121.6(2) . .
C17 C16 H16A 119.2 . .
C15 C16 H16A 119.2 . .
C16 C17 C18 118.2(2) . .
C16 C17 C19 122.3(2) . .
C18 C17 C19 119.5(2) . .
C13 C18 C17 121.1(2) . .
C13 C18 H18A 119.5 . .
C17 C18 H18A 119.5 . .
C20 C19 C24 117.8(2) . .
C20 C19 C17 122.3(2) . .
C24 C19 C17 119.8(2) . .
C21 C20 C19 120.9(3) . .
C21 C20 H20A 119.5 . .
C19 C20 H20A 119.5 . .
C20 C21 C22 120.8(3) . .
C20 C21 H21A 119.6 . .
C22 C21 H21A 119.6 . .
C23 C22 C21 118.2(2) . .
C23 C22 C27 120.1(2) . .
C21 C22 C27 121.7(2) . .
C24 C23 C22 121.5(2) . .
C24 C23 H23A 119.2 . .
C22 C23 H23A 119.2 . .
C23 C24 C19 120.7(2) . .
C23 C24 H24A 119.6 . .
C19 C24 H24A 119.6 . .
O2 C25 O1 125.1(2) . .
O2 C25 C15 119.2(2) . .
O1 C25 C15 115.7(2) . .
O4 C26 O3 125.2(2) . .
O4 C26 C13 117.4(2) . .
O3 C26 C13 117.4(2) . .
O6 C27 O5 126.1(2) . .
O6 C27 C22 118.4(2) . .
O5 C27 C22 115.5(2) . .

loop_
_geom_bond_atom_site_label_1
_geom_bond_atom_site_label_2
_geom_bond_distance
_geom_bond_site_symmetry_2
Co1 O4 2.0817(17) 1_565
Co1 O7 2.0953(16) 3
Co1 O1 2.1018(16) .
Co1 N4 2.116(2) 1_655
Co1 O7 2.1213(18) .
Co1 O6 2.1251(17) 2
Co2 O7 1.9815(15) .
Co2 O5 1.9836(18) 2
Co2 O3 2.0034(16) 3_545
Co2 N1 2.070(2) .
Co2 O1 2.2771(18) .
O1 C25 1.286(3) .
O2 C25 1.246(3) .
O3 C26 1.275(3) .
O4 C26 1.243(3) .
O5 C27 1.279(3) .
O6 C27 1.251(3) .
O7 H7 0.9800 .
N1 C3 1.314(4) .
N1 C1 1.389(4) .
N2 C3 1.362(4) .
N2 C2 1.384(4) .
N2 C4 1.430(4) .
N3 C12 1.345(4) .
N3 C10 1.390(4) .
N3 C7 1.432(4) .
N4 C12 1.311(4) .
N4 C11 1.395(4) .
C1 C2 1.344(5) .
C1 H1A 0.9300 .
C2 H2A 0.9300 .
C3 H3A 0.9300 .
C4 C9 1.339(5) .
C4 C5 1.364(5) .
C5 C6 1.381(5) .
C5 H5A 0.9300 .
C6 C7 1.322(5) .
C6 H6A 0.9300 .
C7 C8 1.364(5) .
C8 C9 1.407(5) .
C8 H8A 0.9300 .
C9 H9A 0.9300 .
C10 C11 1.368(5) .
C10 H10A 0.9300 .
C11 H11A 0.9300 .
C12 H12A 0.9300 .
C13 C18 1.389(3) .
C13 C14 1.396(3) .
C13 C26 1.495(3) .
C14 C15 1.388(3) .
C14 H14A 0.9300 .
C15 C16 1.393(3) .
C15 C25 1.509(3) .
C16 C17 1.383(3) .
C16 H16A 0.9300 .
C17 C18 1.399(3) .
C17 C19 1.496(3) .
C18 H18A 0.9300 .
C19 C20 1.398(4) .
C19 C24 1.399(4) .
C20 C21 1.384(4) .
C20 H20A 0.9300 .
C21 C22 1.392(4) .
C21 H21A 0.9300 .
C22 C23 1.387(3) .
C22 C27 1.502(3) .
C23 C24 1.376(3) .
C23 H23A 0.9300 .
C24 H24A 0.9300 .
